data_7050754
loop_
_publ_author_name
'Wing-Tak, Wong'
'King-Fai, Li Billy'
'Kwok-Wai, Cheah'
'Po-Wan, Lai Winnie'

_publ_section_title
;
Synthesis, crystal structures, luminescence and magnetic properties
of  lanthanide complexes containing
1,8-bis(2-hydroxybenzamido)-3,6-dioxaoctane ligand
;
_journal_name_full 'New Journal of Chemistry'
_journal_paper_doi 10.1039/b108942k
_journal_year 2002
_chemical_formula_sum 'C22 H38 La2 N10 O27'
_chemical_formula_weight 1152.40
_space_group_IT_number 15
_symmetry_cell_setting monoclinic
_symmetry_space_group_name_Hall '-C 2yc'
_symmetry_space_group_name_H-M 'C 1 2/c 1'
_cell_angle_alpha 90
_cell_angle_beta 91.97(2)
_cell_angle_gamma 90
_cell_formula_units_Z 8
_cell_length_a 40.149(1)
_cell_length_b 12.072(1)
_cell_length_c 21.691(2)
_cell_measurement_temperature 298.2
_cell_volume 10506(1)
_diffrn_ambient_temperature 298.2
_exptl_crystal_density_diffrn 1.457
_refine_ls_R_factor_obs 0.0660
_refine_ls_wR_factor_obs 0.0863
_cod_depositor_comments
;
The following automatic conversions were performed:
'_symmetry_cell_setting' value 'Monoclinic' changed to 'monoclinic'
according to '/home/saulius/struct/CIF-dictionaries/cif_core.dic'
dictionary named 'cif_core.dic' version 2.4.1 from 2010-06-29.

Automatic conversion script
Id: cif_fix_enum 1527 2010-12-29 10:47:43Z saulius 

The following automatic conversions were performed:

'_atom_site_thermal_displace_type' tag value 'Uij' was replaced with
'Uani' value 92 times.

Automatic conversion script
Id: cif_fix_values 1646 2011-03-28 12:23:43Z adriana 
;
_cod_original_sg_symbol_H-M 'C 2/c'
_cod_database_code 7050754

loop_
_symmetry_equiv_pos_as_xyz
'x, y, z'
'-x, y, -z+1/2'
'x+1/2, y+1/2, z'
'-x+1/2, y+1/2, -z+1/2'
'-x, -y, -z'
'x, -y, z-1/2'
'-x+1/2, -y+1/2, -z'
'x+1/2, -y+1/2, z-1/2'

loop_
_atom_site_aniso_label
_atom_site_aniso_U_11
_atom_site_aniso_U_22
_atom_site_aniso_U_33
_atom_site_aniso_U_12
_atom_site_aniso_U_13
_atom_site_aniso_U_23
La(1) 0.0358(4) 0.0532(5) 0.0360(4) 0.0031(4) 0.0025(3) -0.0039(4)
La(2) 0.0461(5) 0.0562(6) 0.0416(4) -0.0020(5) 0.0024(3) -0.0044(4)
O(1) 0.037(5) 0.058(7) 0.073(6) 0.006(5) 0.009(5) -0.023(5)
O(2) 0.044(5) 0.059(6) 0.034(4) -0.001(5) 0.012(4) -0.007(4)
O(3) 0.063(7) 0.074(8) 0.039(5) 0.018(6) 0.001(5) -0.005(5)
O(4) 0.037(5) 0.067(7) 0.037(5) 0.000(5) 0.007(4) 0.005(5)
O(5) 0.077(8) 0.11(1) 0.056(6) -0.039(7) -0.008(6) 0.011(7)
O(6) 0.063(7) 0.068(8) 0.064(7) -0.003(6) -0.004(5) -0.007(6)
O(7) 0.18(2) 0.14(1) 0.13(1) -0.12(1) 0.02(1) -0.01(1)
O(8) 0.046(6) 0.070(7) 0.053(5) -0.018(6) 0.002(4) 0.007(5)
O(9) 0.041(5) 0.109(9) 0.047(5) -0.004(6) 0.005(4) 0.011(6)
O(10) 0.075(8) 0.14(1) 0.047(6) -0.023(8) -0.020(5) 0.006(7)
O(11) 0.051(6) 0.060(7) 0.054(6) 0.011(5) -0.008(5) -0.013(5)
O(12) 0.076(8) 0.069(7) 0.047(6) 0.022(6) 0.007(5) -0.011(5)
O(13) 0.103(9) 0.11(1) 0.046(6) 0.027(8) -0.012(6) -0.025(7)
O(14) 0.087(9) 0.082(9) 0.086(8) 0.015(7) -0.015(6) 0.007(7)
O(15) 0.053(6) 0.068(7) 0.055(6) 0.021(6) -0.004(5) -0.025(5)
O(16) 0.061(7) 0.065(7) 0.066(6) 0.006(6) 0.005(5) -0.021(6)
O(17) 0.050(7) 0.071(8) 0.109(9) -0.001(6) 0.004(6) -0.019(7)
O(24) 0.071(8) 0.088(9) 0.069(7) -0.013(7) -0.008(6) 0.009(6)
O(25) 0.092(9) 0.051(7) 0.079(7) 0.014(6) -0.004(6) 0.005(6)
O(26) 0.20(2) 0.11(1) 0.21(2) -0.07(1) -0.15(1) 0.06(1)
O(27) 0.11(1) 0.10(1) 0.15(1) -0.005(9) -0.066(10) 0.036(9)
O(28) 0.095(10) 0.082(9) 0.112(10) -0.028(8) -0.040(8) 0.017(8)
O(29) 0.103(10) 0.074(9) 0.099(9) 0.016(8) -0.013(7) -0.017(7)
O(30) 0.35(4) 0.31(4) 0.35(4) 0.04(3) 0.08(3) 0.15(3)
N(1) 0.027(6) 0.066(8) 0.050(6) 0.007(6) 0.004(5) -0.002(6)
N(2) 0.039(7) 0.065(9) 0.063(7) -0.004(6) 0.010(5) -0.012(6)
N(3) 0.044(7) 0.072(8) 0.035(6) 0.000(6) -0.004(5) -0.007(6)
N(4) 0.047(7) 0.085(9) 0.035(6) 0.020(7) 0.002(5) -0.008(6)
N(5) 0.09(1) 0.08(1) 0.065(9) -0.015(9) 0.001(8) -0.003(8)
N(6) 0.058(8) 0.08(1) 0.037(6) 0.007(8) 0.003(6) 0.005(7)
N(7) 0.060(8) 0.067(9) 0.043(7) 0.005(7) -0.008(6) -0.012(6)
N(8) 0.060(9) 0.055(9) 0.052(7) 0.004(7) -0.002(6) -0.002(6)
C(1) 0.041(8) 0.09(1) 0.053(8) -0.002(8) -0.001(7) -0.008(8)
C(2) 0.034(8) 0.08(1) 0.08(1) -0.015(8) 0.000(7) -0.010(10)
C(3) 0.039(8) 0.07(1) 0.070(10) -0.004(8) 0.009(7) -0.013(9)
C(4) 0.037(8) 0.045(9) 0.052(8) 0.003(7) 0.008(6) 0.005(7)
C(5) 0.038(8) 0.056(9) 0.034(6) 0.003(7) 0.007(5) -0.005(6)
C(6) 0.041(8) 0.053(10) 0.050(8) 0.008(7) -0.006(6) -0.007(7)
C(7) 0.052(9) 0.09(1) 0.047(8) 0.004(9) -0.004(7) -0.014(8)
C(8) 0.09(1) 0.08(1) 0.037(8) -0.01(1) 0.005(8) -0.008(8)
C(9) 0.07(1) 0.08(1) 0.041(8) 0.00(1) 0.010(7) -0.009(8)
C(10) 0.051(9) 0.07(1) 0.047(8) 0.013(8) 0.012(7) 0.007(8)
C(11) 0.058(9) 0.08(1) 0.050(8) -0.008(9) -0.007(7) -0.023(9)
C(12) 0.049(9) 0.09(1) 0.041(7) 0.007(9) -0.006(6) -0.009(8)
C(13) 0.07(1) 0.07(1) 0.031(7) 0.010(9) 0.007(7) 0.002(7)
C(14) 0.054(9) 0.07(1) 0.036(7) 0.004(8) 0.006(6) 0.008(7)
C(15) 0.031(7) 0.08(1) 0.042(7) 0.004(7) 0.007(6) -0.001(7)
C(16) 0.033(7) 0.067(10) 0.031(6) 0.005(7) 0.006(5) 0.003(6)
C(17) 0.042(8) 0.13(2) 0.036(7) 0.02(1) 0.001(6) 0.004(9)
C(18) 0.043(9) 0.28(3) 0.051(9) 0.07(1) -0.003(7) -0.01(1)
C(19) 0.038(9) 0.19(2) 0.059(10) 0.02(1) 0.012(7) -0.02(1)
C(20) 0.047(9) 0.14(2) 0.036(7) 0.02(1) 0.010(6) -0.011(9)
C(21) 0.14(2) 0.16(2) 0.11(2) -0.01(2) -0.05(2) -0.01(2)
C(22) 0.12(2) 0.07(1) 0.13(2) -0.03(1) -0.02(1) -0.01(1)

loop_
_atom_site_label
_atom_site_fract_x
_atom_site_fract_y
_atom_site_fract_z
_atom_site_U_iso_or_equiv
_atom_site_thermal_displace_type
_atom_site_calc_flag
_atom_site_calc_attached_atom
La(1) 0.12482(2) 0.03524(7) -0.00134(3) 0.0416(2) Uani ? ?
La(2) 0.11460(2) -0.29372(8) 0.04474(4) 0.0480(2) Uani ? ?
O(1) 0.1853(2) -0.0010(8) -0.0047(4) 0.056(3) Uani ? ?
O(2) 0.1364(2) -0.1577(7) -0.0322(3) 0.045(3) Uani ? ?
O(3) 0.1150(2) -0.2284(8) 0.1540(4) 0.059(3) Uani ? ?
O(4) 0.0924(2) -0.1047(7) 0.0535(3) 0.047(3) Uani ? ?
O(5) 0.1560(3) 0.186(1) -0.0721(5) 0.082(4) Uani ? ?
O(6) 0.1616(2) 0.2175(9) 0.0246(5) 0.065(4) Uani ? ?
O(7) 0.1941(4) 0.302(1) -0.0363(7) 0.149(7) Uani ? ?
O(8) 0.1131(2) 0.0322(8) -0.1225(4) 0.056(3) Uani ? ?
O(9) 0.0731(2) -0.0454(9) -0.0745(4) 0.065(3) Uani ? ?
O(10) 0.0718(3) -0.039(1) -0.1738(4) 0.087(4) Uani ? ?
O(11) 0.1521(2) 0.0171(8) 0.1133(4) 0.055(3) Uani ? ?
O(12) 0.1115(3) 0.1342(8) 0.1051(4) 0.064(3) Uani ? ?
O(13) 0.1366(3) 0.108(1) 0.1925(4) 0.087(4) Uani ? ?
O(14) 0.0813(3) 0.1919(10) -0.0214(5) 0.085(4) Uani ? ?
O(15) 0.1733(2) -0.2024(8) 0.0863(4) 0.059(3) Uani ? ?
O(16) 0.1803(2) -0.3444(9) 0.0292(4) 0.064(3) Uani ? ?
O(17) 0.2237(3) -0.2599(9) 0.0709(5) 0.077(4) Uani ? ?
O(18) 0.1303 -0.4433 -0.0440 0.0774 Uani ? ?
O(19) 0.0935 -0.4956 0.0071 0.1467 Uani ? ?
O(20) 0.1158 -0.5988 -0.0693 0.1814 Uani ? ?
O(21) 0.0730 -0.4687 0.0475 0.0890 Uani ? ?
O(22) 0.0576 -0.3382 0.0964 0.0762 Uani ? ?
O(23) 0.0288 -0.4674 0.0858 0.2088 Uani ? ?
O(24) 0.0676(3) -0.2686(9) -0.0411(5) 0.076(4) Uani ? ?
O(25) 0.1372(3) -0.4409(9) 0.1220(5) 0.074(4) Uani ? ?
O(26) 0.2136(4) 0.487(1) -0.2892(8) 0.176(8) Uani ? ?
O(27) 0.2302(3) 0.336(1) -0.2489(7) 0.121(6) Uani ? ?
O(28) 0.1848(3) 0.3454(10) -0.3028(6) 0.097(5) Uani ? ?
O(29) 0.2135(3) 0.1986(10) 0.1164(5) 0.092(5) Uani ? ?
O(30) 0.0570(7) 0.260(2) 0.214(1) 0.34(2) Uani ? ?
N(1) 0.2293(2) -0.0243(10) 0.1132(5) 0.048(3) Uani ? ?
N(2) 0.2348(3) -0.0610(10) -0.0303(5) 0.055(4) Uani ? ?
N(3) 0.1814(3) -0.1156(10) 0.2179(4) 0.050(3) Uani ? ?
N(4) 0.1062(3) -0.129(1) 0.2398(5) 0.056(4) Uani ? ?
N(5) 0.1708(4) 0.239(1) -0.0285(7) 0.077(5) Uani ? ?
N(6) 0.0859(3) -0.016(1) -0.1246(5) 0.059(4) Uani ? ?
N(7) 0.1331(3) 0.086(1) 0.1381(5) 0.057(4) Uani ? ?
N(8) 0.1925(3) -0.269(1) 0.0625(5) 0.056(4) Uani ? ?
N(9) 0.1151 -0.4985 -0.0372 0.1080 Uani ? ?
N(10) 0.0561 -0.4123 0.0835 0.1127 Uani ? ?
N(11) 0.2107(4) 0.387(1) -0.2785(7) 0.082(4) Uani ? ?
C(1) 0.2375(3) -0.073(1) 0.1746(6) 0.062(5) Uani ? ?
C(2) 0.2598(3) -0.024(1) 0.0745(7) 0.065(5) Uani ? ?
C(3) 0.2529(3) 0.016(1) 0.0096(7) 0.060(5) Uani ? ?
C(4) 0.2020(3) -0.060(1) -0.0382(6) 0.044(4) Uani ? ?
C(5) 0.1873(3) -0.129(1) -0.0872(5) 0.042(4) Uani ? ?
C(6) 0.1553(3) -0.172(1) -0.0811(6) 0.048(4) Uani ? ?
C(7) 0.1419(4) -0.237(1) -0.1323(6) 0.065(5) Uani ? ?
C(8) 0.1598(5) -0.258(1) -0.1828(6) 0.070(6) Uani ? ?
C(9) 0.1914(4) -0.217(1) -0.1881(6) 0.065(5) Uani ? ?
C(10) 0.2050(3) -0.155(1) -0.1399(6) 0.055(5) Uani ? ?
C(11) 0.2126(4) -0.046(1) 0.2224(6) 0.062(5) Uani ? ?
C(12) 0.1646(4) -0.118(1) 0.2782(6) 0.059(5) Uani ? ?
C(13) 0.1332(4) -0.186(1) 0.2735(6) 0.057(5) Uani ? ?
C(14) 0.0983(3) -0.157(1) 0.1829(6) 0.052(4) Uani ? ?
C(15) 0.0683(3) -0.101(1) 0.1530(6) 0.051(4) Uani ? ?
C(16) 0.0666(3) -0.078(1) 0.0903(5) 0.043(4) Uani ? ?
C(17) 0.0390(3) -0.024(2) 0.0657(6) 0.070(5) Uani ? ?
C(18) 0.0136(4) 0.008(2) 0.1012(7) 0.123(8) Uani ? ?
C(19) 0.0147(4) -0.015(2) 0.1632(7) 0.097(7) Uani ? ?
C(20) 0.0419(4) -0.070(2) 0.1894(6) 0.075(6) Uani ? ?
C(21) 0.1437(6) -0.556(2) 0.1149(10) 0.14(1) Uani ? ?
C(22) 0.2351(5) 0.290(2) 0.1293(10) 0.104(8) Uani ? ?
H(1) 0.2586 -0.0463 0.1885 0.0741 Uani ? ?
H(2) 0.2385 -0.1515 0.1702 0.0741 Uani ? ?
H(3) 0.2761 0.0223 0.0937 0.0780 Uani ? ?
H(4) 0.2681 -0.0979 0.0727 0.0780 Uani ? ?
H(5) 0.2737 0.0314 -0.0083 0.0720 Uani ? ?
H(6) 0.2403 0.0825 0.0117 0.0720 Uani ? ?
H(7) 0.1199 -0.2651 -0.1306 0.0778 Uani ? ?
H(8) 0.1503 -0.3025 -0.2150 0.0844 Uani ? ?
H(9) 0.2036 -0.2301 -0.2240 0.0780 Uani ? ?
H(10) 0.2272 -0.1286 -0.1426 0.0664 Uani ? ?
H(11) 0.2229 -0.0577 0.2620 0.0748 Uani ? ?
H(12) 0.2065 0.0292 0.2180 0.0748 Uani ? ?
H(13) 0.1793 -0.1495 0.3086 0.0708 Uani ? ?
H(14) 0.1592 -0.0443 0.2898 0.0708 Uani ? ?
H(15) 0.1262 -0.2013 0.3140 0.0684 Uani ? ?
H(16) 0.2081 0.0031 0.1001 0.0575 Uani ? ?
H(17) 0.2470 -0.1151 -0.0518 0.0662 Uani ? ?
H(18) 0.1734 -0.1526 0.1816 0.0605 Uani ? ?
H(19) 0.0942 -0.0723 0.2593 0.0666 Uani ? ?
H(20) 0.1379 -0.2531 0.2529 0.0684 Uani ? ?
H(21) 0.0377 -0.0091 0.0227 0.0845 Uani ? ?
H(22) -0.0050 0.0463 0.0832 0.1482 Uani ? ?
H(23) -0.0031 0.0065 0.1881 0.1163 Uani ? ?
H(24) 0.0427 -0.0862 0.2323 0.0894 Uani ? ?
H(25) 0.1235 -0.5935 0.1034 0.1632 Uani ? ?
H(26) 0.1594 -0.5667 0.0838 0.1632 Uani ? ?
H(27) 0.1523 -0.5857 0.1528 0.1632 Uani ? ?

loop_
_geom_bond_atom_site_label_1
_geom_bond_atom_site_label_2
_geom_bond_distance
_geom_bond_site_symmetry_1
_geom_bond_site_symmetry_2
_geom_bond_publ_flag
La(1) O(1) 2.472(9) ? ? yes
La(1) O(2) 2.473(9) ? ? yes
La(1) O(4) 2.464(8) ? ? yes
La(1) O(5) 2.71(1) ? ? yes
La(1) O(6) 2.70(1) ? ? yes
La(1) O(8) 2.654(8) ? ? yes
La(1) O(9) 2.748(9) ? ? yes
La(1) O(11) 2.690(9) ? ? yes
La(1) O(12) 2.669(9) ? ? yes
La(1) O(14) 2.60(1) ? ? yes
La(2) O(2) 2.520(8) ? ? yes
La(2) O(3) 2.498(9) ? ? yes
La(2) O(4) 2.460(9) ? ? yes
La(2) O(15) 2.728(9) ? ? yes
La(2) O(16) 2.740(10) ? ? yes
La(2) O(18) 2.7285(8) ? ? yes
La(2) O(19) 2.6970(9) ? ? yes
La(2) O(21) 2.6961(9) ? ? yes
La(2) O(22) 2.6372(8) ? ? yes
La(2) O(24) 2.623(10) ? ? yes
La(2) O(25) 2.59(1) ? ? yes
La(2) N(10) 2.9001(8) ? ? yes
O(1) C(4) 1.23(1) ? ? yes
O(2) C(6) 1.34(1) ? ? yes
O(3) C(14) 1.27(2) ? ? yes
O(4) C(16) 1.37(1) ? ? yes
O(5) N(5) 1.27(2) ? ? yes
O(6) N(5) 1.25(2) ? ? yes
O(7) N(5) 1.22(2) ? ? yes
O(8) N(6) 1.24(1) ? ? yes
O(9) N(6) 1.27(1) ? ? yes
O(10) N(6) 1.22(1) ? ? yes
O(11) N(7) 1.26(1) ? ? yes
O(12) N(7) 1.25(1) ? ? yes
O(13) N(7) 1.21(1) ? ? yes
O(15) N(8) 1.24(1) ? ? yes
O(16) N(8) 1.25(1) ? ? yes
O(17) N(8) 1.26(1) ? ? yes
O(18) N(9) 0.919 ? ? yes
O(19) O(21) 1.265 ? ? yes
O(19) N(9) 1.319 ? ? yes
O(20) N(9) 1.397 ? ? yes
O(21) N(10) 1.253 ? ? yes
O(22) N(10) 0.938 ? ? yes
O(23) N(10) 1.285 ? ? yes
O(25) C(21) 1.43(3) ? ? yes
O(26) N(11) 1.25(2) ? ? yes
O(27) N(11) 1.17(2) ? ? yes
O(28) N(11) 1.25(2) ? ? yes
O(29) C(22) 1.43(2) ? ? yes
N(1) C(1) 1.48(2) ? ? yes
N(1) C(2) 1.51(2) ? ? yes
N(2) C(3) 1.45(2) ? ? yes
N(2) C(4) 1.32(2) ? ? yes
N(3) C(11) 1.51(2) ? ? yes
N(3) C(12) 1.49(2) ? ? yes
N(4) C(13) 1.46(2) ? ? yes
N(4) C(14) 1.31(2) ? ? yes
C(1) C(11) 1.50(2) ? ? yes
C(2) C(3) 1.51(2) ? ? yes
C(4) C(5) 1.46(2) ? ? yes
C(5) C(6) 1.40(2) ? ? yes
C(5) C(10) 1.40(2) ? ? yes
C(6) C(7) 1.44(2) ? ? yes
C(7) C(8) 1.35(2) ? ? yes
C(8) C(9) 1.37(2) ? ? yes
C(9) C(10) 1.38(2) ? ? yes
C(12) C(13) 1.50(2) ? ? yes
C(14) C(15) 1.50(2) ? ? yes
C(15) C(16) 1.39(2) ? ? yes
C(15) C(20) 1.40(2) ? ? yes
C(16) C(17) 1.38(2) ? ? yes
C(17) C(18) 1.36(2) ? ? yes
C(18) C(19) 1.37(2) ? ? yes
C(19) C(20) 1.38(2) ? ? yes
